data_4030304
loop_
_publ_author_name
'Han, Seo-Jung'
'Vogt, Florian'
'May, Jeremy A.'
'Krishnan, Shyam'
'Gatti, Michele'
'Virgil, Scott C.'
'Stoltz, Brian M.'

_publ_section_title
;
 Evolution of a Unified, Stereodivergent Approach to the Synthesis of
 Communesin F and Perophoramidine.
;
_journal_issue 1
_journal_name_full 'The Journal of organic chemistry'
_journal_page_first 528
_journal_paper_doi 10.1021/jo502534g
_journal_volume 80
_journal_year 2014
_chemical_formula_moiety '2(C23 H23 Br N3 O4), 0.81(C H2 Cl2), 0.19(H2 O)'
_chemical_formula_sum 'C46.4 H47.2 Br2 Cl0.8 N6 O8.2'
_chemical_formula_weight 1008.40
_chemical_name_systematic
;
 ?
;
_space_group_crystal_system monoclinic
_space_group_IT_number 14
_space_group_name_Hall '-P 2ybc'
_space_group_name_H-M_alt 'P 1 21/c 1'
_symmetry_space_group_name_Hall '-P 2ybc'
_symmetry_space_group_name_H-M 'P 1 21/c 1'
_atom_sites_solution_hydrogens mixed
_atom_sites_solution_primary dual
_audit_creation_date 2012-10-29
_audit_creation_method
;
  Olex2 1.2
  (compiled Oct 26 2012 17:09:49, GUI svn.r4371)
 SHELXL-2012,
 and manual edit
;
_cell_angle_alpha 90
_cell_angle_beta 96.873(2)
_cell_angle_gamma 90
_cell_formula_units_Z 4
_cell_length_a 17.6618(8)
_cell_length_b 17.4368(7)
_cell_length_c 13.5068(5)
_cell_measurement_reflns_used 9880
_cell_measurement_temperature 100
_cell_measurement_theta_max 33.69
_cell_measurement_theta_min 2.32
_cell_volume 4129.7(3)
_computing_cell_refinement 'SAINT V8.27B (Bruker-AXS, 2007)'
_computing_data_collection 'APEX2 2012.4-3 (Bruker-AXS, 2007)'
_computing_data_reduction 'SAINT V8.27B (Bruker-AXS, 2007)'
_computing_molecular_graphics 'DIAMOND 3 (Crystal Impact, 1999)'
_computing_publication_material
;
O. V. Dolomanov, L. J. Bourhis, R. J. Gildea, J. A. K. Howard and H. Puschmann,
OLEX2: a complete structure solution, refinement and analysis program.
J. Appl. Cryst. (2009). 42, 339-341.
 and SHELXTL (Bruker-AXS, 2007)
;
_computing_structure_refinement 'SHELXL-2012/6 (Sheldrick, 2012)'
_computing_structure_solution 'SHELXT (Sheldrick, 2012)'
_diffrn_ambient_temperature 100
_diffrn_detector_area_resol_mean 8.33
_diffrn_measured_fraction_theta_full 0.999
_diffrn_measured_fraction_theta_max 0.963
_diffrn_measurement_device_type 'Bruker APEX-II CCD'
_diffrn_measurement_method '\f and \w scans'
_diffrn_radiation_monochromator graphite
_diffrn_radiation_type MoK\a
_diffrn_radiation_wavelength 0.71073
_diffrn_reflns_av_R_equivalents 0.0668
_diffrn_reflns_av_unetI/netI 0.0422
_diffrn_reflns_Laue_measured_fraction_full 0.999
_diffrn_reflns_Laue_measured_fraction_max 0.963
_diffrn_reflns_limit_h_max 30
_diffrn_reflns_limit_h_min -29
_diffrn_reflns_limit_k_max 29
_diffrn_reflns_limit_k_min -29
_diffrn_reflns_limit_l_max 22
_diffrn_reflns_limit_l_min -23
_diffrn_reflns_number 213592
_diffrn_reflns_point_group_measured_fraction_full 0.999
_diffrn_reflns_point_group_measured_fraction_max 0.963
_diffrn_reflns_theta_full 25.000
_diffrn_reflns_theta_max 37.587
_diffrn_reflns_theta_min 2.144
_diffrn_source_current 30.0
_diffrn_source_power 1.5
_diffrn_source_target Mo
_diffrn_source_voltage 50.0
_diffrn_standards_number 0
_exptl_absorpt_coefficient_mu 2.082
_exptl_absorpt_correction_T_max 1.0000
_exptl_absorpt_correction_T_min 0.8480
_exptl_absorpt_correction_type multi-scan
_exptl_absorpt_process_details
;
SADABS-2012/1 (Bruker,2012) was used for absorption correction.
wR2(int) was 0.0662 before and 0.0506 after correction.
The Ratio of minimum to maximum transmission is 0.8480.
The \l/2 correction factor is 0.0015.
;
_exptl_crystal_colour colourless
_exptl_crystal_colour_primary colourless
_exptl_crystal_density_diffrn 1.622
_exptl_crystal_description plate
_exptl_crystal_F_000 2067
_exptl_crystal_size_max 0.46
_exptl_crystal_size_mid 0.20
_exptl_crystal_size_min 0.05
_refine_diff_density_max 3.944
_refine_diff_density_min -2.054
_refine_diff_density_rms 0.127
_refine_ls_extinction_method none
_refine_ls_goodness_of_fit_ref 3.308
_refine_ls_hydrogen_treatment mixed
_refine_ls_matrix_type full
_refine_ls_number_parameters 592
_refine_ls_number_reflns 21060
_refine_ls_number_restraints 3
_refine_ls_restrained_S_all 3.309
_refine_ls_R_factor_all 0.0953
_refine_ls_R_factor_gt 0.0585
_refine_ls_shift/su_max 0.002
_refine_ls_shift/su_mean 0.000
_refine_ls_structure_factor_coef Fsqd
_refine_ls_weighting_details
;
 w=1/[\s^2^(Fo^2^)]
;
_refine_ls_weighting_scheme calc
_refine_ls_wR_factor_gt 0.0955
_refine_ls_wR_factor_ref 0.0967
_reflns_Friedel_coverage 0.000
_reflns_number_gt 14742
_reflns_number_total 21060
_reflns_threshold_expression 'I > 2\s(I)'
_cod_data_source_file jo502534g_si_013.cif
_cod_data_source_block sjh01
_cod_depositor_comments
;
The following automatic conversions were performed:

'_diffrn_source_target' value 'MO' changed to 'Mo' according to
/home/saulius/struct/COD-crude-data--automatic-downloads/rss-feeds/ACS/lib/dictionaries/cif_core.dic
dictionary named 'cif_core.dic' version 2.4.2 from 2011-04-26.

Automatic conversion script
Id: cif_fix_values 2935 2014-11-11 08:27:57Z andrius 

 Adding full bibliography for 4030304--4030313.cif.
;
_cod_original_formula_sum 'C46.40 H47.20 Br2 Cl0.80 N6 O8.20'
_cod_database_code 4030304
_olex2_refinement_description
;
1. Fixed Uiso
 At 1.2 times of:
  H4A of C4A, H3A of C3A, H2A of C2A, {H3AA,H3AB} of N3A, {H10A,H10B} of C10A,
   {H11A,H11B} of C11A, {H14A,H14B} of C14A, {H15A,H15B} of C15A, H18A of C18A,
  H19A of C19A, H20A of C20A, H21A of C21A, {H3BA,H3BB} of N3B, H2B of C2B, H3B
  of C3B, H4B of C4B, {H10C,H10D} of C10B, {H11C,H11D} of C11B, {H14C,H14D} of
  C14B, {H15C,H15D} of C15B, H18B of C18B, H19B of C19B, H20B of C20B, H21B of
  C21B, {H1A,H1B} of C1
 At 1.5 times of:
  {H9AA,H9AB,H9AC} of C9A, {H23A,H23B,H23C} of C23A, {H9BA,H9BB,H9BC} of C9B,
  {H23D,H23E,H23F} of C23B, {H1C,H1D} of O1
2. Restrained distances
 O1-H1C
 0.84 with sigma of 0.01
 O1-H1D
 0.84 with sigma of 0.01
 H1C-H1D
 1.34 with sigma of 0.02
3. Others
 Sof(Cl1)=Sof(C1)=Sof(H1A)=Sof(H1B)=1-Sof(C1)=1-Sof(C1)=1-Sof(C1)
4.a Secondary CH2 refined with riding coordinates:
 N3A(H3AA,H3AB), C10A(H10A,H10B), C11A(H11A,H11B), C14A(H14A,H14B), C15A(H15A,
 H15B), N3B(H3BA,H3BB), C10B(H10C,H10D), C11B(H11C,H11D), C14B(H14C,H14D),
 C15B(H15C,H15D), C1(H1A,H1B)
4.b Aromatic/amide H refined with riding coordinates:
 C2A(H2A), C3A(H3A), C4A(H4A), C18A(H18A), C19A(H19A), C20A(H20A), C21A(H21A),
 C2B(H2B), C3B(H3B), C4B(H4B), C18B(H18B), C19B(H19B), C20B(H20B), C21B(H21B)
4.c Idealised Me refined as rotating group:
 C9A(H9AA,H9AB,H9AC), C23A(H23A,H23B,H23C), C9B(H9BA,H9BB,H9BC), C23B(H23D,
 H23E,H23F)
;
_shelx_estimated_absorpt_t_max 0.903
_shelx_estimated_absorpt_t_min 0.448
_shelx_space_group_comment
;
The symmetry employed for this shelxl refinement is uniquely defined
by the following loop, which should always be used as a source of
symmetry information in preference to the above space-group names.
They are only intended as comments.
;
_shelxl_version_number 2012-6

loop_
_space_group_symop_operation_xyz
'x, y, z'
'-x, y+1/2, -z+1/2'
'-x, -y, -z'
'x, -y-1/2, z-1/2'

loop_
_atom_site_label
_atom_site_type_symbol
_atom_site_fract_x
_atom_site_fract_y
_atom_site_fract_z
_atom_site_U_iso_or_equiv
_atom_site_adp_type
_atom_site_occupancy
_atom_site_site_symmetry_order
_atom_site_calc_flag
_atom_site_refinement_flags_posn
_atom_site_refinement_flags_adp
_atom_site_refinement_flags_occupancy
_atom_site_disorder_assembly
_atom_site_disorder_group
Br1A Br 0.42751(2) 0.41550(2) 0.45457(2) 0.01746(5) Uani 1 1 d . . . . .
O1A O 0.48487(8) 0.10926(7) 0.28209(9) 0.0176(3) Uani 1 1 d . . . . .
O2A O 0.35337(8) 0.11557(7) 0.39048(9) 0.0139(3) Uani 1 1 d . . . . .
O3A O 0.16768(9) 0.22614(8) 0.50240(11) 0.0284(4) Uani 1 1 d . . . . .
O4A O 0.21175(9) 0.11134(8) 0.45891(10) 0.0241(3) Uani 1 1 d . . . . .
N1A N 0.52791(9) 0.21884(8) 0.21416(11) 0.0139(3) Uani 1 1 d . . . . .
N2A N 0.26402(9) 0.21775(8) 0.40336(11) 0.0143(3) Uani 1 1 d . . . . .
N3A N 0.25912(10) 0.13313(9) 0.26004(11) 0.0167(3) Uani 1 1 d . . . . .
H3AA H 0.2157 0.1616 0.2427 0.020 Uiso 1 1 calc R U . . .
H3AB H 0.2452 0.0856 0.2813 0.020 Uiso 1 1 calc R U . . .
C1A C 0.47671(11) 0.38626(10) 0.34175(13) 0.0140(4) Uani 1 1 d . . . . .
C2A C 0.51551(12) 0.44514(10) 0.29897(14) 0.0177(4) Uani 1 1 d . . . . .
H2A H 0.5136 0.4960 0.3237 0.021 Uiso 1 1 calc R U . . .
C3A C 0.55681(12) 0.42920(10) 0.22036(14) 0.0197(4) Uani 1 1 d . . . . .
H3A H 0.5807 0.4699 0.1891 0.024 Uiso 1 1 calc R U . . .
C4A C 0.56378(12) 0.35441(10) 0.18654(14) 0.0172(4) Uani 1 1 d . . . . .
H4A H 0.5941 0.3427 0.1349 0.021 Uiso 1 1 calc R U . . .
C5A C 0.52457(11) 0.29775(10) 0.23146(13) 0.0137(4) Uani 1 1 d . . . . .
C6A C 0.47689(11) 0.31195(9) 0.30553(12) 0.0116(3) Uani 1 1 d . . . . .
C7A C 0.43898(11) 0.23701(9) 0.32933(12) 0.0106(3) Uani 1 1 d . . . . .
C8A C 0.48589(11) 0.17889(10) 0.27581(13) 0.0127(4) Uani 1 1 d . . . . .
C9A C 0.58162(12) 0.18220(11) 0.15540(14) 0.0193(4) Uani 1 1 d . . . . .
H9AA H 0.6325 0.2041 0.1732 0.029 Uiso 1 1 calc R U . . .
H9AB H 0.5654 0.1908 0.0843 0.029 Uiso 1 1 calc R U . . .
H9AC H 0.5832 0.1270 0.1691 0.029 Uiso 1 1 calc R U . . .
C10A C 0.44272(11) 0.22076(10) 0.44144(12) 0.0127(4) Uani 1 1 d . . . . .
H10A H 0.4964 0.2249 0.4720 0.015 Uiso 1 1 calc R U . . .
H10B H 0.4129 0.2603 0.4723 0.015 Uiso 1 1 calc R U . . .
C11A C 0.41231(11) 0.14217(10) 0.46426(13) 0.0156(4) Uani 1 1 d . . . . .
H11A H 0.4549 0.1049 0.4698 0.019 Uiso 1 1 calc R U . . .
H11B H 0.3922 0.1441 0.5296 0.019 Uiso 1 1 calc R U . . .
C12A C 0.30851(11) 0.17124(10) 0.33733(13) 0.0126(4) Uani 1 1 d . . . . .
C13A C 0.35273(11) 0.23211(9) 0.28110(12) 0.0111(3) Uani 1 1 d . . . . .
C14A C 0.33969(12) 0.20448(10) 0.17019(13) 0.0149(4) Uani 1 1 d . . . . .
H14A H 0.3055 0.2401 0.1290 0.018 Uiso 1 1 calc R U . . .
H14B H 0.3887 0.2011 0.1417 0.018 Uiso 1 1 calc R U . . .
C15A C 0.30313(13) 0.12553(11) 0.17437(14) 0.0196(4) Uani 1 1 d . . . . .
H15A H 0.2694 0.1142 0.1122 0.023 Uiso 1 1 calc R U . . .
H15B H 0.3422 0.0848 0.1860 0.023 Uiso 1 1 calc R U . . .
C16A C 0.30914(11) 0.30446(9) 0.29616(12) 0.0121(3) Uani 1 1 d . . . . .
C17A C 0.26088(11) 0.29497(10) 0.36951(13) 0.0142(4) Uani 1 1 d . . . . .
C18A C 0.21585(12) 0.35508(11) 0.39661(14) 0.0182(4) Uani 1 1 d . . . . .
H18A H 0.1838 0.3490 0.4478 0.022 Uiso 1 1 calc R U . . .
C19A C 0.21932(12) 0.42438(11) 0.34619(14) 0.0212(4) Uani 1 1 d . . . . .
H19A H 0.1896 0.4664 0.3643 0.025 Uiso 1 1 calc R U . . .
C20A C 0.26473(12) 0.43368(10) 0.27064(14) 0.0203(4) Uani 1 1 d . . . . .
H20A H 0.2650 0.4811 0.2362 0.024 Uiso 1 1 calc R U . . .
C21A C 0.31019(12) 0.37313(10) 0.24516(13) 0.0162(4) Uani 1 1 d . . . . .
H21A H 0.3416 0.3790 0.1932 0.019 Uiso 1 1 calc R U . . .
C22A C 0.21009(12) 0.18848(11) 0.45854(14) 0.0193(4) Uani 1 1 d . . . . .
C23A C 0.15941(15) 0.07695(13) 0.52020(17) 0.0339(6) Uani 1 1 d . . . . .
H23A H 0.1695 0.0970 0.5883 0.051 Uiso 1 1 calc R U . . .
H23B H 0.1663 0.0212 0.5212 0.051 Uiso 1 1 calc R U . . .
H23C H 0.1069 0.0893 0.4928 0.051 Uiso 1 1 calc R U . . .
Br1B Br 0.76711(2) 0.42073(2) 0.18498(2) 0.02540(6) Uani 1 1 d . . . . .
O1B O 0.95840(9) 0.13884(8) 0.22575(11) 0.0280(4) Uani 1 1 d . . . . .
O2B O 0.81601(8) 0.11979(7) 0.29869(10) 0.0199(3) Uani 1 1 d . . . . .
O3B O 0.62322(9) 0.18638(8) 0.44061(11) 0.0291(4) Uani 1 1 d . . . . .
O4B O 0.69788(9) 0.08691(7) 0.40834(10) 0.0231(3) Uani 1 1 d . . . . .
N1B N 1.01341(10) 0.25689(9) 0.22676(12) 0.0194(4) Uani 1 1 d . . . . .
N2B N 0.73829(10) 0.20572(9) 0.38101(12) 0.0180(3) Uani 1 1 d . . . . .
N3B N 0.84949(10) 0.14391(9) 0.46566(12) 0.0215(4) Uani 1 1 d . . . . .
H3BA H 0.8357 0.0933 0.4711 0.026 Uiso 1 1 calc R U . . .
H3BB H 0.8336 0.1708 0.5180 0.026 Uiso 1 1 calc R U . . .
C1B C 0.87494(13) 0.40720(11) 0.20606(14) 0.0212(4) Uani 1 1 d . . . . .
C2B C 0.91871(15) 0.47251(12) 0.19730(15) 0.0291(5) Uani 1 1 d . . . . .
H2B H 0.8946 0.5210 0.1865 0.035 Uiso 1 1 calc R U . . .
C3B C 0.99772(15) 0.46720(12) 0.20423(16) 0.0316(6) Uani 1 1 d . . . . .
H3B H 1.0272 0.5126 0.2015 0.038 Uiso 1 1 calc R U . . .
C4B C 1.03407(14) 0.39709(12) 0.21499(15) 0.0249(5) Uani 1 1 d . . . . .
H4B H 1.0878 0.3927 0.2165 0.030 Uiso 1 1 calc R U . . .
C5B C 0.98854(13) 0.33360(11) 0.22352(13) 0.0196(4) Uani 1 1 d . . . . .
C6B C 0.90910(12) 0.33653(10) 0.22513(13) 0.0168(4) Uani 1 1 d . . . . .
C7B C 0.88140(12) 0.25604(10) 0.24622(13) 0.0161(4) Uani 1 1 d . . . . .
C8B C 0.95331(12) 0.20799(11) 0.23092(14) 0.0192(4) Uani 1 1 d . . . . .
C9B C 1.08996(13) 0.23169(13) 0.21486(17) 0.0294(5) Uani 1 1 d . . . . .
H9BA H 1.0938 0.1761 0.2252 0.044 Uiso 1 1 calc R U . . .
H9BB H 1.1266 0.2578 0.2639 0.044 Uiso 1 1 calc R U . . .
H9BC H 1.1013 0.2441 0.1474 0.044 Uiso 1 1 calc R U . . .
C10B C 0.81035(12) 0.22826(10) 0.17972(13) 0.0179(4) Uani 1 1 d . . . . .
H10C H 0.7658 0.2592 0.1936 0.022 Uiso 1 1 calc R U . . .
H10D H 0.8177 0.2359 0.1089 0.022 Uiso 1 1 calc R U . . .
C11B C 0.79454(13) 0.14406(11) 0.19743(14) 0.0209(4) Uani 1 1 d . . . . .
H11C H 0.7394 0.1342 0.1794 0.025 Uiso 1 1 calc R U . . .
H11D H 0.8226 0.1127 0.1528 0.025 Uiso 1 1 calc R U . . .
C12B C 0.81596(12) 0.17528(10) 0.37230(14) 0.0163(4) Uani 1 1 d . . . . .
C13B C 0.86654(12) 0.24765(10) 0.35966(13) 0.0165(4) Uani 1 1 d . . . . .
C14B C 0.93931(12) 0.23393(11) 0.43571(14) 0.0203(4) Uani 1 1 d . . . . .
H14C H 0.9864 0.2420 0.4039 0.024 Uiso 1 1 calc R U . . .
H14D H 0.9400 0.2686 0.4939 0.024 Uiso 1 1 calc R U . . .
C15B C 0.93174(12) 0.15062(11) 0.46642(14) 0.0216(4) Uani 1 1 d . . . . .
H15C H 0.9510 0.1152 0.4179 0.026 Uiso 1 1 calc R U . . .
H15D H 0.9589 0.1408 0.5336 0.026 Uiso 1 1 calc R U . . .
C16B C 0.81667(12) 0.31123(10) 0.39241(13) 0.0173(4) Uani 1 1 d . . . . .
C17B C 0.74367(12) 0.28601(10) 0.40052(13) 0.0172(4) Uani 1 1 d . . . . .
C18B C 0.68784(13) 0.33553(11) 0.42637(14) 0.0220(4) Uani 1 1 d . . . . .
H18B H 0.6372 0.3182 0.4292 0.026 Uiso 1 1 calc R U . . .
C19B C 0.70798(14) 0.41116(11) 0.44806(14) 0.0244(5) Uani 1 1 d . . . . .
H19B H 0.6702 0.4466 0.4635 0.029 Uiso 1 1 calc R U . . .
C20B C 0.78191(15) 0.43532(11) 0.44738(14) 0.0269(5) Uani 1 1 d . . . . .
H20B H 0.7953 0.4866 0.4656 0.032 Uiso 1 1 calc R U . . .
C21B C 0.83734(14) 0.38544(11) 0.42027(14) 0.0223(5) Uani 1 1 d . . . . .
H21B H 0.8886 0.4020 0.4209 0.027 Uiso 1 1 calc R U . . .
C22B C 0.68123(13) 0.16144(11) 0.41301(14) 0.0204(4) Uani 1 1 d . . . . .
C23B C 0.64070(13) 0.03596(12) 0.43934(16) 0.0256(5) Uani 1 1 d . . . . .
H23D H 0.6266 0.0529 0.5038 0.038 Uiso 1 1 calc R U . . .
H23E H 0.6612 -0.0163 0.4457 0.038 Uiso 1 1 calc R U . . .
H23F H 0.5955 0.0367 0.3895 0.038 Uiso 1 1 calc R U . . .
Cl1 Cl 1.04682(5) 0.43137(6) 0.50674(8) 0.0589(4) Uani 0.806(2) 1 d . . P A 1
C1 C 0.9892(3) 0.4837(3) 0.5573(4) 0.0276(13) Uani 0.4029(11) 1 d . . P A 1
H1A H 1.0101 0.5132 0.6170 0.033 Uiso 0.4029(11) 1 calc R U P A 1
H1B H 0.9373 0.4632 0.5602 0.033 Uiso 0.4029(11) 1 calc R U P A 1
O1 O 0.9448(4) 0.4184(4) 0.5213(5) 0.0159(15) Uiso 0.194(2) 1 d D . P A 2
H1C H 0.9926(10) 0.423(6) 0.536(7) 0.024 Uiso 0.194(2) 1 d D U P A 2
H1D H 0.929(5) 0.441(5) 0.572(5) 0.024 Uiso 0.194(2) 1 d D U P A 2

loop_
_atom_site_aniso_label
_atom_site_aniso_U_11
_atom_site_aniso_U_22
_atom_site_aniso_U_33
_atom_site_aniso_U_23
_atom_site_aniso_U_13
_atom_site_aniso_U_12
Br1A 0.02212(11) 0.01268(8) 0.01832(9) -0.00632(7) 0.00551(7) -0.00121(8)
O1A 0.0226(8) 0.0099(6) 0.0216(7) -0.0016(5) 0.0081(6) 0.0008(5)
O2A 0.0139(7) 0.0115(6) 0.0164(6) 0.0011(5) 0.0019(5) -0.0006(5)
O3A 0.0290(10) 0.0282(8) 0.0321(8) -0.0016(7) 0.0201(7) 0.0027(7)
O4A 0.0256(9) 0.0212(7) 0.0285(8) 0.0029(6) 0.0150(7) -0.0049(6)
N1A 0.0159(9) 0.0123(7) 0.0149(7) -0.0007(6) 0.0077(6) 0.0014(6)
N2A 0.0144(9) 0.0142(7) 0.0154(7) -0.0018(6) 0.0062(6) 0.0002(6)
N3A 0.0158(9) 0.0142(7) 0.0200(8) -0.0024(6) 0.0014(7) -0.0006(6)
C1A 0.0142(10) 0.0127(8) 0.0156(9) 0.0004(7) 0.0041(7) 0.0003(7)
C2A 0.0203(11) 0.0111(8) 0.0217(10) 0.0013(7) 0.0019(8) -0.0021(7)
C3A 0.0203(11) 0.0161(9) 0.0228(10) 0.0062(7) 0.0036(8) -0.0051(8)
C4A 0.0171(11) 0.0184(9) 0.0168(9) 0.0036(7) 0.0051(8) -0.0015(8)
C5A 0.0139(10) 0.0128(8) 0.0145(8) 0.0006(7) 0.0019(7) -0.0005(7)
C6A 0.0128(10) 0.0105(7) 0.0117(8) 0.0008(6) 0.0028(7) 0.0002(7)
C7A 0.0130(9) 0.0072(7) 0.0121(8) -0.0010(6) 0.0038(7) -0.0004(6)
C8A 0.0133(10) 0.0128(8) 0.0123(8) -0.0012(6) 0.0024(7) 0.0002(7)
C9A 0.0182(11) 0.0221(9) 0.0193(9) -0.0012(8) 0.0097(8) 0.0053(8)
C10A 0.0157(10) 0.0124(8) 0.0108(8) 0.0001(6) 0.0043(7) -0.0005(7)
C11A 0.0175(11) 0.0157(8) 0.0138(8) 0.0024(7) 0.0028(7) -0.0015(7)
C12A 0.0134(10) 0.0115(8) 0.0133(8) -0.0011(6) 0.0034(7) -0.0010(7)
C13A 0.0148(10) 0.0093(7) 0.0095(8) -0.0007(6) 0.0029(7) 0.0004(7)
C14A 0.0183(11) 0.0154(8) 0.0111(8) -0.0014(7) 0.0021(7) 0.0002(7)
C15A 0.0242(12) 0.0181(9) 0.0163(9) -0.0055(7) 0.0021(8) -0.0019(8)
C16A 0.0133(10) 0.0112(8) 0.0115(8) -0.0030(6) 0.0004(7) 0.0004(7)
C17A 0.0122(10) 0.0152(8) 0.0145(8) -0.0037(7) -0.0006(7) 0.0002(7)
C18A 0.0139(10) 0.0209(9) 0.0200(9) -0.0067(8) 0.0029(8) 0.0022(8)
C19A 0.0212(11) 0.0161(9) 0.0252(10) -0.0074(8) -0.0015(8) 0.0065(8)
C20A 0.0245(12) 0.0132(9) 0.0218(10) -0.0001(7) -0.0030(8) 0.0031(8)
C21A 0.0192(11) 0.0156(8) 0.0136(9) -0.0008(7) 0.0005(7) 0.0016(7)
C22A 0.0184(11) 0.0236(10) 0.0159(9) -0.0002(8) 0.0020(8) -0.0043(8)
C23A 0.0339(15) 0.0331(12) 0.0380(13) 0.0062(11) 0.0178(11) -0.0093(11)
Br1B 0.03080(13) 0.02272(10) 0.02245(10) 0.00101(8) 0.00225(9) 0.00964(9)
O1B 0.0288(10) 0.0184(7) 0.0394(9) 0.0021(6) 0.0144(7) 0.0048(6)
O2B 0.0263(9) 0.0140(6) 0.0210(7) -0.0028(5) 0.0091(6) 0.0007(6)
O3B 0.0227(9) 0.0276(8) 0.0397(9) -0.0011(7) 0.0150(7) 0.0015(7)
O4B 0.0265(9) 0.0159(6) 0.0294(8) 0.0025(6) 0.0131(6) -0.0022(6)
N1B 0.0177(10) 0.0212(8) 0.0205(8) 0.0005(7) 0.0071(7) 0.0000(7)
N2B 0.0208(10) 0.0138(7) 0.0212(8) 0.0009(6) 0.0101(7) 0.0007(7)
N3B 0.0275(11) 0.0186(8) 0.0198(8) 0.0031(7) 0.0082(7) 0.0036(7)
C1B 0.0251(12) 0.0227(10) 0.0161(9) -0.0003(8) 0.0043(8) 0.0004(9)
C2B 0.0490(17) 0.0152(9) 0.0240(11) 0.0007(8) 0.0077(10) -0.0023(10)
C3B 0.0484(17) 0.0207(10) 0.0272(12) -0.0032(9) 0.0097(11) -0.0143(10)
C4B 0.0272(13) 0.0276(11) 0.0204(10) -0.0027(8) 0.0056(9) -0.0099(9)
C5B 0.0255(12) 0.0200(9) 0.0141(9) 0.0005(7) 0.0053(8) -0.0031(8)
C6B 0.0201(11) 0.0162(9) 0.0144(9) 0.0005(7) 0.0036(8) -0.0017(8)
C7B 0.0174(11) 0.0140(8) 0.0179(9) 0.0000(7) 0.0056(8) 0.0006(7)
C8B 0.0201(12) 0.0211(10) 0.0174(9) 0.0019(8) 0.0062(8) 0.0007(8)
C9B 0.0167(12) 0.0343(12) 0.0381(13) 0.0002(10) 0.0067(10) -0.0001(10)
C10B 0.0209(12) 0.0199(9) 0.0137(9) 0.0007(7) 0.0051(8) 0.0002(8)
C11B 0.0239(12) 0.0188(9) 0.0199(10) -0.0038(8) 0.0021(8) -0.0020(8)
C12B 0.0180(11) 0.0136(8) 0.0181(9) 0.0003(7) 0.0051(8) 0.0011(7)
C13B 0.0181(11) 0.0139(8) 0.0179(9) 0.0000(7) 0.0040(8) -0.0006(7)
C14B 0.0193(12) 0.0226(10) 0.0192(10) -0.0022(8) 0.0029(8) -0.0002(8)
C15B 0.0241(12) 0.0227(10) 0.0178(10) 0.0031(8) 0.0017(8) 0.0070(9)
C16B 0.0208(11) 0.0161(9) 0.0150(9) 0.0004(7) 0.0026(8) 0.0022(8)
C17B 0.0262(12) 0.0146(8) 0.0111(8) 0.0013(7) 0.0035(8) 0.0046(8)
C18B 0.0279(13) 0.0227(10) 0.0166(9) 0.0001(8) 0.0078(9) 0.0072(9)
C19B 0.0342(14) 0.0211(10) 0.0178(9) -0.0017(8) 0.0036(9) 0.0085(9)
C20B 0.0470(16) 0.0174(9) 0.0162(10) -0.0035(8) 0.0025(10) 0.0054(9)
C21B 0.0305(14) 0.0189(9) 0.0178(10) -0.0007(8) 0.0042(9) 0.0003(9)
C22B 0.0228(12) 0.0216(10) 0.0176(9) 0.0002(8) 0.0063(8) -0.0003(8)
C23B 0.0267(13) 0.0225(10) 0.0294(11) 0.0039(9) 0.0105(9) -0.0090(9)
Cl1 0.0275(5) 0.0605(6) 0.0881(8) 0.0237(5) 0.0039(5) -0.0052(4)
C1 0.024(3) 0.041(3) 0.019(2) -0.011(2) 0.004(2) -0.011(3)

loop_
_atom_type_symbol
_atom_type_description
_atom_type_scat_dispersion_real
_atom_type_scat_dispersion_imag
_atom_type_scat_source
C C 0.0033 0.0016 'International Tables Vol C Tables 4.2.6.8 and 6.1.1.4'
H H 0.0000 0.0000 'International Tables Vol C Tables 4.2.6.8 and 6.1.1.4'
Br Br -0.2901 2.4595 'International Tables Vol C Tables 4.2.6.8 and 6.1.1.4'
Cl Cl 0.1484 0.1585 'International Tables Vol C Tables 4.2.6.8 and 6.1.1.4'
N N 0.0061 0.0033 'International Tables Vol C Tables 4.2.6.8 and 6.1.1.4'
O O 0.0106 0.0060 'International Tables Vol C Tables 4.2.6.8 and 6.1.1.4'

loop_
_exptl_crystal_face_index_h
_exptl_crystal_face_index_k
_exptl_crystal_face_index_l
_exptl_crystal_face_perp_dist
0.00 1.00 -3.00 0.1980
-1.00 0.00 0.00 0.0240
1.00 0.00 0.00 0.0250
1.00 -3.00 0.00 0.0870
-1.00 3.00 0.00 0.0810
0.00 0.00 1.00 0.2240
0.00 0.00 -1.00 0.1940

loop_
_geom_angle_atom_site_label_1
_geom_angle_atom_site_label_2
_geom_angle_atom_site_label_3
_geom_angle
_geom_angle_site_symmetry_1
_geom_angle_site_symmetry_3
C12A O2A C11A 116.99(13) . .
C22A O4A C23A 113.72(16) . .
C5A N1A C9A 124.50(16) . .
C8A N1A C5A 111.22(14) . .
C8A N1A C9A 122.96(15) . .
C17A N2A C12A 108.96(13) . .
C22A N2A C12A 124.67(15) . .
C22A N2A C17A 121.53(16) . .
H3AA N3A H3AB 108.7 . .
C12A N3A H3AA 110.5 . .
C12A N3A H3AB 110.5 . .
C12A N3A C15A 106.25(15) . .
C15A N3A H3AA 110.5 . .
C15A N3A H3AB 110.5 . .
C2A C1A Br1A 115.20(13) . .
C6A C1A Br1A 123.47(13) . .
C6A C1A C2A 121.29(17) . .
C1A C2A H2A 120.1 . .
C3A C2A C1A 119.89(17) . .
C3A C2A H2A 120.1 . .
C2A C3A H3A 119.5 . .
C2A C3A C4A 120.96(17) . .
C4A C3A H3A 119.5 . .
C3A C4A H4A 121.5 . .
C5A C4A C3A 117.09(17) . .
C5A C4A H4A 121.5 . .
N1A C5A C6A 109.47(15) . .
C4A C5A N1A 126.49(17) . .
C4A C5A C6A 123.99(16) . .
C1A C6A C5A 116.32(16) . .
C1A C6A C7A 135.22(16) . .
C5A C6A C7A 108.41(14) . .
C6A C7A C8A 101.00(14) . .
C6A C7A C10A 113.54(14) . .
C6A C7A C13A 112.66(14) . .
C8A C7A C13A 108.40(14) . .
C10A C7A C8A 112.28(14) . .
C10A C7A C13A 108.74(14) . .
O1A C8A N1A 124.26(16) . .
O1A C8A C7A 127.54(16) . .
N1A C8A C7A 108.13(14) . .
N1A C9A H9AA 109.5 . .
N1A C9A H9AB 109.5 . .
N1A C9A H9AC 109.5 . .
H9AA C9A H9AB 109.5 . .
H9AA C9A H9AC 109.5 . .
H9AB C9A H9AC 109.5 . .
C7A C10A H10A 109.0 . .
C7A C10A H10B 109.0 . .
H10A C10A H10B 107.8 . .
C11A C10A C7A 113.14(14) . .
C11A C10A H10A 109.0 . .
C11A C10A H10B 109.0 . .
O2A C11A C10A 113.43(14) . .
O2A C11A H11A 108.9 . .
O2A C11A H11B 108.9 . .
C10A C11A H11A 108.9 . .
C10A C11A H11B 108.9 . .
H11A C11A H11B 107.7 . .
O2A C12A N2A 112.12(14) . .
O2A C12A N3A 108.01(14) . .
O2A C12A C13A 115.79(15) . .
N2A C12A C13A 104.45(13) . .
N3A C12A N2A 111.50(16) . .
N3A C12A C13A 104.77(14) . .
C12A C13A C7A 110.33(14) . .
C14A C13A C7A 115.73(14) . .
C14A C13A C12A 103.34(13) . .
C16A C13A C7A 112.41(14) . .
C16A C13A C12A 102.11(14) . .
C16A C13A C14A 111.64(14) . .
C13A C14A H14A 110.8 . .
C13A C14A H14B 110.8 . .
H14A C14A H14B 108.8 . .
C15A C14A C13A 104.90(14) . .
C15A C14A H14A 110.8 . .
C15A C14A H14B 110.8 . .
N3A C15A C14A 102.31(14) . .
N3A C15A H15A 111.3 . .
N3A C15A H15B 111.3 . .
C14A C15A H15A 111.3 . .
C14A C15A H15B 111.3 . .
H15A C15A H15B 109.2 . .
C17A C16A C13A 111.31(15) . .
C21A C16A C13A 128.41(16) . .
C21A C16A C17A 120.22(17) . .
C16A C17A N2A 109.75(15) . .
C18A C17A N2A 129.11(17) . .
C18A C17A C16A 121.06(17) . .
C17A C18A H18A 121.1 . .
C17A C18A C19A 117.73(18) . .
C19A C18A H18A 121.1 . .
C18A C19A H19A 119.1 . .
C20A C19A C18A 121.80(18) . .
C20A C19A H19A 119.1 . .
C19A C20A H20A 120.1 . .
C19A C20A C21A 119.74(18) . .
C21A C20A H20A 120.1 . .
C16A C21A C20A 119.37(18) . .
C16A C21A H21A 120.3 . .
C20A C21A H21A 120.3 . .
O3A C22A O4A 123.93(18) . .
O3A C22A N2A 125.17(18) . .
O4A C22A N2A 110.89(17) . .
O4A C23A H23A 109.5 . .
O4A C23A H23B 109.5 . .
O4A C23A H23C 109.5 . .
H23A C23A H23B 109.5 . .
H23A C23A H23C 109.5 . .
H23B C23A H23C 109.5 . .
C12B O2B C11B 116.97(14) . .
C22B O4B C23B 114.79(16) . .
C5B N1B C9B 125.24(17) . .
C8B N1B C5B 110.68(17) . .
C8B N1B C9B 123.67(17) . .
C17B N2B C12B 108.85(16) . .
C22B N2B C12B 122.68(15) . .
C22B N2B C17B 121.78(16) . .
H3BA N3B H3BB 108.6 . .
C12B N3B H3BA 110.5 . .
C12B N3B H3BB 110.5 . .
C12B N3B C15B 106.38(15) . .
C15B N3B H3BA 110.5 . .
C15B N3B H3BB 110.5 . .
C2B C1B Br1B 116.23(17) . .
C6B C1B Br1B 122.96(16) . .
C6B C1B C2B 120.8(2) . .
C1B C2B H2B 119.9 . .
C1B C2B C3B 120.3(2) . .
C3B C2B H2B 119.9 . .
C2B C3B H3B 119.5 . .
C4B C3B C2B 121.1(2) . .
C4B C3B H3B 119.5 . .
C3B C4B H4B 121.6 . .
C3B C4B C5B 116.8(2) . .
C5B C4B H4B 121.6 . .
C4B C5B N1B 125.6(2) . .
C4B C5B C6B 124.3(2) . .
C6B C5B N1B 110.01(17) . .
C1B C6B C5B 116.31(18) . .
C1B C6B C7B 135.46(19) . .
C5B C6B C7B 108.21(16) . .
C6B C7B C8B 100.70(15) . .
C6B C7B C10B 116.13(16) . .
C6B C7B C13B 110.98(15) . .
C8B C7B C13B 108.03(15) . .
C10B C7B C8B 112.10(15) . .
C10B C7B C13B 108.51(16) . .
O1B C8B N1B 123.69(19) . .
O1B C8B C7B 127.66(19) . .
N1B C8B C7B 108.63(16) . .
N1B C9B H9BA 109.5 . .
N1B C9B H9BB 109.5 . .
N1B C9B H9BC 109.5 . .
H9BA C9B H9BB 109.5 . .
H9BA C9B H9BC 109.5 . .
H9BB C9B H9BC 109.5 . .
C7B C10B H10C 109.3 . .
C7B C10B H10D 109.3 . .
H10C C10B H10D 108.0 . .
C11B C10B C7B 111.50(16) . .
C11B C10B H10C 109.3 . .
C11B C10B H10D 109.3 . .
O2B C11B C10B 113.68(15) . .
O2B C11B H11C 108.8 . .
O2B C11B H11D 108.8 . .
C10B C11B H11C 108.8 . .
C10B C11B H11D 108.8 . .
H11C C11B H11D 107.7 . .
O2B C12B N2B 112.64(16) . .
O2B C12B N3B 109.16(15) . .
O2B C12B C13B 115.73(15) . .
N2B C12B C13B 105.33(14) . .
N3B C12B N2B 110.71(15) . .
N3B C12B C13B 102.81(16) . .
C12B C13B C7B 109.92(15) . .
C14B C13B C7B 115.40(16) . .
C14B C13B C12B 103.86(15) . .
C16B C13B C7B 112.48(15) . .
C16B C13B C12B 101.45(16) . .
C16B C13B C14B 112.39(15) . .
C13B C14B H14C 111.1 . .
C13B C14B H14D 111.1 . .
H14C C14B H14D 109.0 . .
C15B C14B C13B 103.47(16) . .
C15B C14B H14C 111.1 . .
C15B C14B H14D 111.1 . .
N3B C15B C14B 101.24(16) . .
N3B C15B H15C 111.5 . .
N3B C15B H15D 111.5 . .
C14B C15B H15C 111.5 . .
C14B C15B H15D 111.5 . .
H15C C15B H15D 109.3 . .
C17B C16B C13B 111.82(16) . .
C17B C16B C21B 119.68(18) . .
C21B C16B C13B 128.31(19) . .
C16B C17B N2B 109.92(17) . .
C16B C17B C18B 121.42(18) . .
C18B C17B N2B 128.6(2) . .
C17B C18B H18B 120.9 . .
C17B C18B C19B 118.2(2) . .
C19B C18B H18B 120.9 . .
C18B C19B H19B 119.7 . .
C20B C19B C18B 120.7(2) . .
C20B C19B H19B 119.7 . .
C19B C20B H20B 119.7 . .
C19B C20B C21B 120.6(2) . .
C21B C20B H20B 119.7 . .
C16B C21B C20B 119.0(2) . .
C16B C21B H21B 120.5 . .
C20B C21B H21B 120.5 . .
O3B C22B O4B 124.24(19) . .
O3B C22B N2B 124.87(18) . .
O4B C22B N2B 110.89(17) . .
O4B C23B H23D 109.5 . .
O4B C23B H23E 109.5 . .
O4B C23B H23F 109.5 . .
H23D C23B H23E 109.5 . .
H23D C23B H23F 109.5 . .
H23E C23B H23F 109.5 . .
C1 Cl1 C1 61.5(3) . 3_766
Cl1 C1 Cl1 118.5(3) . 3_766
Cl1 C1 C1 65.3(3) . 3_766
Cl1 C1 H1A 92.2 3_766 .
Cl1 C1 H1A 117.2 . .
Cl1 C1 H1B 92.2 3_766 .
Cl1 C1 H1B 117.2 . .
C1 C1 Cl1 53.2(3) 3_766 3_766
C1 C1 H1A 117.2 3_766 .
C1 C1 H1B 117.2 3_766 .
H1A C1 H1B 114.2 . .
H1C O1 H1D 100(2) . .

loop_
_geom_bond_atom_site_label_1
_geom_bond_atom_site_label_2
_geom_bond_distance
_geom_bond_site_symmetry_2
Br1A C1A 1.9116(18) .
O1A C8A 1.217(2) .
O2A C11A 1.430(2) .
O2A C12A 1.396(2) .
O3A C22A 1.204(2) .
O4A C22A 1.345(2) .
O4A C23A 1.443(2) .
N1A C5A 1.398(2) .
N1A C8A 1.370(2) .
N1A C9A 1.455(2) .
N2A C12A 1.496(2) .
N2A C17A 1.421(2) .
N2A C22A 1.376(2) .
N3A H3AA 0.9200 .
N3A H3AB 0.9200 .
N3A C12A 1.440(2) .
N3A C15A 1.475(2) .
C1A C2A 1.397(3) .
C1A C6A 1.385(2) .
C2A H2A 0.9500 .
C2A C3A 1.386(3) .
C3A H3A 0.9500 .
C3A C4A 1.392(3) .
C4A H4A 0.9500 .
C4A C5A 1.387(2) .
C5A C6A 1.405(2) .
C6A C7A 1.520(2) .
C7A C8A 1.543(2) .
C7A C10A 1.534(2) .
C7A C13A 1.586(3) .
C9A H9AA 0.9800 .
C9A H9AB 0.9800 .
C9A H9AC 0.9800 .
C10A H10A 0.9900 .
C10A H10B 0.9900 .
C10A C11A 1.517(2) .
C11A H11A 0.9900 .
C11A H11B 0.9900 .
C12A C13A 1.567(2) .
C13A C14A 1.564(2) .
C13A C16A 1.504(2) .
C14A H14A 0.9900 .
C14A H14B 0.9900 .
C14A C15A 1.524(3) .
C15A H15A 0.9900 .
C15A H15B 0.9900 .
C16A C17A 1.392(3) .
C16A C21A 1.383(2) .
C17A C18A 1.391(3) .
C18A H18A 0.9500 .
C18A C19A 1.392(3) .
C19A H19A 0.9500 .
C19A C20A 1.381(3) .
C20A H20A 0.9500 .
C20A C21A 1.394(3) .
C21A H21A 0.9500 .
C23A H23A 0.9800 .
C23A H23B 0.9800 .
C23A H23C 0.9800 .
Br1B C1B 1.906(2) .
O1B C8B 1.212(2) .
O2B C11B 1.439(2) .
O2B C12B 1.387(2) .
O3B C22B 1.212(2) .
O4B C22B 1.336(2) .
O4B C23B 1.444(2) .
N1B C5B 1.407(2) .
N1B C8B 1.368(3) .
N1B C9B 1.449(3) .
N2B C12B 1.489(3) .
N2B C17B 1.426(2) .
N2B C22B 1.379(3) .
N3B H3BA 0.9200 .
N3B H3BB 0.9200 .
N3B C12B 1.436(2) .
N3B C15B 1.456(3) .
C1B C2B 1.389(3) .
C1B C6B 1.383(3) .
C2B H2B 0.9500 .
C2B C3B 1.390(3) .
C3B H3B 0.9500 .
C3B C4B 1.380(3) .
C4B H4B 0.9500 .
C4B C5B 1.381(3) .
C5B C6B 1.407(3) .
C6B C7B 1.524(3) .
C7B C8B 1.556(3) .
C7B C10B 1.532(3) .
C7B C13B 1.592(3) .
C9B H9BA 0.9800 .
C9B H9BB 0.9800 .
C9B H9BC 0.9800 .
C10B H10C 0.9900 .
C10B H10D 0.9900 .
C10B C11B 1.519(3) .
C11B H11C 0.9900 .
C11B H11D 0.9900 .
C12B C13B 1.567(3) .
C13B C14B 1.565(3) .
C13B C16B 1.515(3) .
C14B H14C 0.9900 .
C14B H14D 0.9900 .
C14B C15B 1.521(3) .
C15B H15C 0.9900 .
C15B H15D 0.9900 .
C16B C17B 1.379(3) .
C16B C21B 1.384(3) .
C17B C18B 1.386(3) .
C18B H18B 0.9500 .
C18B C19B 1.388(3) .
C19B H19B 0.9500 .
C19B C20B 1.373(3) .
C20B H20B 0.9500 .
C20B C21B 1.391(3) .
C21B H21B 0.9500 .
C23B H23D 0.9800 .
C23B H23E 0.9800 .
C23B H23F 0.9800 .
Cl1 C1 1.794(6) 3_766
Cl1 C1 1.581(6) .
C1 Cl1 1.794(6) 3_766
C1 C1 1.734(10) 3_766
C1 H1A 0.9900 .
C1 H1B 0.9900 .
O1 H1C 0.848(10) .
O1 H1D 0.855(10) .

loop_
_geom_hbond_atom_site_label_D
_geom_hbond_atom_site_label_H
_geom_hbond_atom_site_label_A
_geom_hbond_distance_DH
_geom_hbond_distance_HA
_geom_hbond_distance_DA
_geom_hbond_angle_DHA
_geom_hbond_site_symmetry_A
N3A H3AB Br1B 0.92 2.92 3.8165(15) 164.2 2_645
N3B H3BB Br1B 0.92 3.11 3.6325(16) 118.2 4_566
C9B H9BC O3A 0.98 2.46 3.406(3) 163.4 4_665
C15B H15C O1B 0.99 2.65 3.346(2) 127.8 .
C23B H23F O1A 0.98 2.62 3.510(3) 151.5 .

loop_
_geom_torsion_atom_site_label_1
_geom_torsion_atom_site_label_2
_geom_torsion_atom_site_label_3
_geom_torsion_atom_site_label_4
_geom_torsion
_geom_torsion_site_symmetry_1
_geom_torsion_site_symmetry_4
Br1A C1A C2A C3A 176.31(15) . .
Br1A C1A C6A C5A -171.13(14) . .
Br1A C1A C6A C7A 5.9(3) . .
O2A C12A C13A C7A -21.96(19) . .
O2A C12A C13A C14A 102.35(16) . .
O2A C12A C13A C16A -141.65(14) . .
N1A C5A C6A C1A 170.63(17) . .
N1A C5A C6A C7A -7.2(2) . .
N2A C12A C13A C7A 101.85(15) . .
N2A C12A C13A C14A -133.84(15) . .
N2A C12A C13A C16A -17.84(17) . .
N2A C17A C18A C19A -174.98(18) . .
N3A C12A C13A C7A -140.81(14) . .
N3A C12A C13A C14A -16.50(18) . .
N3A C12A C13A C16A 99.50(15) . .
C1A C2A C3A C4A -3.5(3) . .
C1A C6A C7A C8A -165.3(2) . .
C1A C6A C7A C10A -44.9(3) . .
C1A C6A C7A C13A 79.3(3) . .
C2A C1A C6A C5A 6.7(3) . .
C2A C1A C6A C7A -176.3(2) . .
C2A C3A C4A C5A 3.2(3) . .
C3A C4A C5A N1A -175.10(19) . .
C3A C4A C5A C6A 2.3(3) . .
C4A C5A C6A C1A -7.2(3) . .
C4A C5A C6A C7A 175.05(18) . .
C5A N1A C8A O1A -173.10(18) . .
C5A N1A C8A C7A 9.7(2) . .
C5A C6A C7A C8A 11.92(19) . .
C5A C6A C7A C10A 132.31(17) . .
C5A C6A C7A C13A -103.51(17) . .
C6A C1A C2A C3A -1.7(3) . .
C6A C7A C8A O1A 169.95(19) . .
C6A C7A C8A N1A -12.94(19) . .
C6A C7A C10A C11A -173.89(16) . .
C6A C7A C13A C12A -159.15(13) . .
C6A C7A C13A C14A 83.99(17) . .
C6A C7A C13A C16A -45.90(19) . .
C7A C10A C11A O2A -30.6(2) . .
C7A C13A C14A C15A 111.02(17) . .
C7A C13A C16A C17A -104.49(17) . .
C7A C13A C16A C21A 78.2(2) . .
C8A N1A C5A C4A 176.03(19) . .
C8A N1A C5A C6A -1.7(2) . .
C8A C7A C10A C11A -60.1(2) . .
C8A C7A C13A C12A 89.96(16) . .
C8A C7A C13A C14A -26.90(19) . .
C8A C7A C13A C16A -156.80(14) . .
C9A N1A C5A C4A 8.8(3) . .
C9A N1A C5A C6A -168.89(17) . .
C9A N1A C8A O1A -5.7(3) . .
C9A N1A C8A C7A 177.09(16) . .
C10A C7A C8A O1A 48.7(3) . .
C10A C7A C8A N1A -134.22(16) . .
C10A C7A C13A C12A -32.37(17) . .
C10A C7A C13A C14A -149.23(14) . .
C10A C7A C13A C16A 80.88(16) . .
C11A O2A C12A N2A -63.24(19) . .
C11A O2A C12A N3A 173.53(14) . .
C11A O2A C12A C13A 56.47(19) . .
C12A O2A C11A C10A -28.3(2) . .
C12A N2A C17A C16A -8.7(2) . .
C12A N2A C17A C18A 168.09(19) . .
C12A N2A C22A O3A -170.68(19) . .
C12A N2A C22A O4A 10.5(3) . .
C12A N3A C15A C14A -44.25(18) . .
C12A C13A C14A C15A -9.69(19) . .
C12A C13A C16A C17A 13.73(19) . .
C12A C13A C16A C21A -163.59(18) . .
C13A C7A C8A O1A -71.5(2) . .
C13A C7A C8A N1A 105.63(16) . .
C13A C7A C10A C11A 59.84(19) . .
C13A C14A C15A N3A 31.76(19) . .
C13A C16A C17A N2A -3.8(2) . .
C13A C16A C17A C18A 179.10(17) . .
C13A C16A C21A C20A 179.65(18) . .
C14A C13A C16A C17A 123.55(17) . .
C14A C13A C16A C21A -53.8(3) . .
C15A N3A C12A O2A -85.89(16) . .
C15A N3A C12A N2A 150.50(14) . .
C15A N3A C12A C13A 38.09(18) . .
C16A C13A C14A C15A -118.72(17) . .
C16A C17A C18A C19A 1.5(3) . .
C17A N2A C12A O2A 143.01(15) . .
C17A N2A C12A N3A -95.74(17) . .
C17A N2A C12A C13A 16.87(19) . .
C17A N2A C22A O3A -18.1(3) . .
C17A N2A C22A O4A 163.14(16) . .
C17A C16A C21A C20A 2.5(3) . .
C17A C18A C19A C20A 1.0(3) . .
C18A C19A C20A C21A -1.7(3) . .
C19A C20A C21A C16A 0.0(3) . .
C21A C16A C17A N2A 173.81(16) . .
C21A C16A C17A C18A -3.3(3) . .
C22A N2A C12A O2A -61.5(2) . .
C22A N2A C12A N3A 59.8(2) . .
C22A N2A C12A C13A 172.37(17) . .
C22A N2A C17A C16A -165.16(17) . .
C22A N2A C17A C18A 11.7(3) . .
C23A O4A C22A O3A -2.1(3) . .
C23A O4A C22A N2A 176.70(17) . .
Br1B C1B C2B C3B -175.32(15) . .
Br1B C1B C6B C5B 170.35(13) . .
Br1B C1B C6B C7B -7.8(3) . .
O2B C12B C13B C7B 21.5(2) . .
O2B C12B C13B C14B -102.48(18) . .
O2B C12B C13B C16B 140.76(16) . .
N1B C5B C6B C1B -169.85(16) . .
N1B C5B C6B C7B 8.8(2) . .
N2B C12B C13B C7B -103.58(16) . .
N2B C12B C13B C14B 132.42(15) . .
N2B C12B C13B C16B 15.66(18) . .
N2B C17B C18B C19B 175.93(18) . .
N3B C12B C13B C7B 140.42(15) . .
N3B C12B C13B C14B 16.42(18) . .
N3B C12B C13B C16B -100.34(16) . .
C1B C2B C3B C4B 3.2(3) . .
C1B C6B C7B C8B 165.7(2) . .
C1B C6B C7B C10B 44.4(3) . .
C1B C6B C7B C13B -80.1(3) . .
C2B C1B C6B C5B -7.0(3) . .
C2B C1B C6B C7B 174.85(19) . .
C2B C3B C4B C5B -3.2(3) . .
C3B C4B C5B N1B 174.44(18) . .
C3B C4B C5B C6B -2.2(3) . .
C4B C5B C6B C1B 7.2(3) . .
C4B C5B C6B C7B -174.18(18) . .
C5B N1B C8B O1B 173.48(18) . .
C5B N1B C8B C7B -8.2(2) . .
C5B C6B C7B C8B -12.54(19) . .
C5B C6B C7B C10B -133.81(17) . .
C5B C6B C7B C13B 101.66(18) . .
C6B C1B C2B C3B 2.2(3) . .
C6B C7B C8B O1B -169.3(2) . .
C6B C7B C8B N1B 12.54(19) . .
C6B C7B C10B C11B 172.01(16) . .
C6B C7B C13B C12B 163.02(16) . .
C6B C7B C13B C14B -80.0(2) . .
C6B C7B C13B C16B 50.8(2) . .
C7B C10B C11B O2B 32.8(2) . .
C7B C13B C14B C15B -108.61(17) . .
C7B C13B C16B C17B 105.35(18) . .
C7B C13B C16B C21B -79.7(2) . .
C8B N1B C5B C4B -177.25(18) . .
C8B N1B C5B C6B -0.2(2) . .
C8B C7B C10B C11B 57.0(2) . .
C8B C7B C13B C12B -87.47(19) . .
C8B C7B C13B C14B 29.5(2) . .
C8B C7B C13B C16B 160.30(16) . .
C9B N1B C5B C4B -4.4(3) . .
C9B N1B C5B C6B 172.56(17) . .
C9B N1B C8B O1B 0.5(3) . .
C9B N1B C8B C7B 178.84(17) . .
C10B C7B C8B O1B -45.2(3) . .
C10B C7B C8B N1B 136.62(16) . .
C10B C7B C13B C12B 34.3(2) . .
C10B C7B C13B C14B 151.30(16) . .
C10B C7B C13B C16B -77.95(19) . .
C11B O2B C12B N2B 65.2(2) . .
C11B O2B C12B N3B -171.38(16) . .
C11B O2B C12B C13B -56.0(2) . .
C12B O2B C11B C10B 27.0(2) . .
C12B N2B C17B C16B 7.6(2) . .
C12B N2B C17B C18B -171.02(18) . .
C12B N2B C22B O3B 164.16(19) . .
C12B N2B C22B O4B -16.7(3) . .
C12B N3B C15B C14B 48.97(18) . .
C12B C13B C14B C15B 11.76(19) . .
C12B C13B C16B C17B -12.0(2) . .
C12B C13B C16B C21B 162.93(19) . .
C13B C7B C8B O1B 74.3(2) . .
C13B C7B C8B N1B -103.87(17) . .
C13B C7B C10B C11B -62.2(2) . .
C13B C14B C15B N3B -35.34(18) . .
C13B C16B C17B N2B 3.4(2) . .
C13B C16B C17B C18B -177.86(16) . .
C13B C16B C21B C20B 179.57(18) . .
C14B C13B C16B C17B -122.39(18) . .
C14B C13B C16B C21B 52.6(3) . .
C15B N3B C12B O2B 82.53(18) . .
C15B N3B C12B N2B -152.92(15) . .
C15B N3B C12B C13B -40.85(18) . .
C16B C13B C14B C15B 120.59(17) . .
C16B C17B C18B C19B -2.6(3) . .
C17B N2B C12B O2B -141.88(15) . .
C17B N2B C12B N3B 95.59(17) . .
C17B N2B C12B C13B -14.87(18) . .
C17B N2B C22B O3B 16.0(3) . .
C17B N2B C22B O4B -164.77(17) . .
C17B C16B C21B C20B -5.8(3) . .
C17B C18B C19B C20B -2.3(3) . .
C18B C19B C20B C21B 3.1(3) . .
C19B C20B C21B C16B 1.0(3) . .
C21B C16B C17B N2B -172.07(17) . .
C21B C16B C17B C18B 6.7(3) . .
C22B N2B C12B O2B 66.4(2) . .
C22B N2B C12B N3B -56.1(2) . .
C22B N2B C12B C13B -166.54(16) . .
C22B N2B C17B C16B 159.60(18) . .
C22B N2B C17B C18B -19.0(3) . .
C23B O4B C22B O3B -0.1(3) . .
C23B O4B C22B N2B -179.26(16) . .
C1 Cl1 C1 Cl1 -0.002(1) 3_766 3_766
